data_4105928
loop_
_publ_author_name
'Richard S. Grainger'
'Bhaven Patel'
'Benson M. Kariuki'
'Louise Male'
'Neil Spencer'

_publ_contact_author
;
Dr B.M. Kariuki
School of Chemistry, Cardiff University
Main Building
Park Place
Cardiff
CF10 3AT
;
_publ_contact_author_email kariukib@cf.ac.uk
_publ_section_title
;
 Sulfur Monoxide Transfer from peri-Substituted Trisulfide-2-oxides to
 Dienes: Substituent Effects, Mechanistic Studies and Application in
 Thiophene Synthesis
;
_journal_name_full 'Journal of the American Chemical Society'
_journal_page_first 5843
_journal_page_last 5852
_journal_paper_doi 10.1021/ja108865w
_journal_volume 133
_journal_year 2011
_chemical_formula_moiety 'C18 H22 O S3'
_chemical_formula_sum 'C18 H22 O S3'
_chemical_formula_weight 350.54
_chemical_name_systematic
;
 ?
;
_space_group_IT_number 2
_symmetry_cell_setting triclinic
_symmetry_space_group_name_Hall '-P 1'
_symmetry_space_group_name_H-M 'P -1'
_atom_sites_solution_hydrogens geom
_atom_sites_solution_primary direct
_atom_sites_solution_secondary difmap
_audit_creation_method SHELXL-97
_cell_angle_alpha 99.464(3)
_cell_angle_beta 108.734(2)
_cell_angle_gamma 92.962(3)
_cell_formula_units_Z 2
_cell_length_a 9.1363(4)
_cell_length_b 9.4337(5)
_cell_length_c 10.8331(5)
_cell_measurement_reflns_used 2375
_cell_measurement_temperature 296(2)
_cell_measurement_theta_max 70.44
_cell_measurement_theta_min 4.39
_cell_volume 866.72(7)
_computing_cell_refinement SAINTPLUS
_computing_data_collection SMART
_computing_data_reduction SAINTPLUS
_computing_structure_refinement SHELXTL
_computing_structure_solution SHELXTL
_diffrn_ambient_temperature 296(2)
_diffrn_measured_fraction_theta_full 0.860
_diffrn_measured_fraction_theta_max 0.860
_diffrn_measurement_device_type 'Bruker Smart 6000 CCD'
_diffrn_measurement_method 'CCD slices'
_diffrn_radiation_monochromator graphite
_diffrn_radiation_source 'fine-focus sealed tube'
_diffrn_radiation_type CuK\a
_diffrn_radiation_wavelength 1.54178
_diffrn_reflns_av_R_equivalents 0.0190
_diffrn_reflns_av_sigmaI/netI 0.0240
_diffrn_reflns_limit_h_max 10
_diffrn_reflns_limit_h_min -10
_diffrn_reflns_limit_k_max 9
_diffrn_reflns_limit_k_min -10
_diffrn_reflns_limit_l_max 13
_diffrn_reflns_limit_l_min -12
_diffrn_reflns_number 5467
_diffrn_reflns_theta_full 70.44
_diffrn_reflns_theta_max 70.44
_diffrn_reflns_theta_min 4.39
_exptl_absorpt_coefficient_mu 3.887
_exptl_absorpt_correction_T_max 0.5932
_exptl_absorpt_correction_T_min 0.2467
_exptl_absorpt_correction_type empirical
_exptl_absorpt_process_details Sadabs
_exptl_crystal_colour colourless
_exptl_crystal_density_diffrn 1.343
_exptl_crystal_description plate
_exptl_crystal_F_000 372
_exptl_crystal_size_max 0.50
_exptl_crystal_size_mid 0.35
_exptl_crystal_size_min 0.15
_refine_diff_density_max 0.790
_refine_diff_density_min -0.460
_refine_diff_density_rms 0.089
_refine_ls_extinction_method none
_refine_ls_goodness_of_fit_ref 1.209
_refine_ls_hydrogen_treatment constr
_refine_ls_matrix_type full
_refine_ls_number_parameters 205
_refine_ls_number_reflns 2857
_refine_ls_number_restraints 0
_refine_ls_restrained_S_all 1.209
_refine_ls_R_factor_all 0.0682
_refine_ls_R_factor_gt 0.0490
_refine_ls_shift/su_max 0.000
_refine_ls_shift/su_mean 0.000
_refine_ls_structure_factor_coef Fsqd
_refine_ls_weighting_details 'calc w=1/[\s^2^(Fo^2^)+(0.0605P)^2^+1.5190P] where P=(Fo^2^+2Fc^2^)/3'
_refine_ls_weighting_scheme calc
_refine_ls_wR_factor_gt 0.1217
_refine_ls_wR_factor_ref 0.1739
_reflns_number_gt 2375
_reflns_number_total 2857
_reflns_threshold_expression >2sigma(I)
_cod_data_source_file ja108865w_si_002.cif
_cod_data_source_block 16
_cod_database_code 4105928

loop_
_symmetry_equiv_pos_as_xyz
'x, y, z'
'-x, -y, -z'

loop_
_atom_site_label
_atom_site_type_symbol
_atom_site_fract_x
_atom_site_fract_y
_atom_site_fract_z
_atom_site_U_iso_or_equiv
_atom_site_adp_type
_atom_site_occupancy
_atom_site_symmetry_multiplicity
_atom_site_calc_flag
_atom_site_refinement_flags
C1 C 0.1100(4) 0.4258(4) 0.2853(4) 0.0372(8) Uani 1 1 d .
C2 C -0.0249(4) 0.3546(4) 0.2907(4) 0.0387(8) Uani 1 1 d .
C3 C -0.1680(4) 0.3976(5) 0.2166(4) 0.0456(10) Uani 1 1 d .
H3 H -0.2599 0.3527 0.2189 0.055 Uiso 1 1 calc R
C4 C -0.1767(4) 0.5017(5) 0.1423(4) 0.0439(9) Uani 1 1 d .
H4 H -0.2733 0.5203 0.0890 0.053 Uiso 1 1 calc R
C5 C -0.0499(5) 0.6950(4) 0.0743(4) 0.0438(9) Uani 1 1 d .
H5 H -0.1466 0.7141 0.0217 0.053 Uiso 1 1 calc R
C6 C 0.0791(5) 0.7762(4) 0.0811(4) 0.0457(9) Uani 1 1 d .
H6 H 0.0687 0.8463 0.0287 0.055 Uiso 1 1 calc R
C7 C 0.2291(5) 0.7597(4) 0.1640(4) 0.0405(9) Uani 1 1 d .
C8 C 0.2404(4) 0.6477(4) 0.2363(4) 0.0379(8) Uani 1 1 d .
C9 C 0.1074(4) 0.5500(4) 0.2235(3) 0.0357(8) Uani 1 1 d .
C10 C -0.0408(4) 0.5815(4) 0.1455(4) 0.0387(8) Uani 1 1 d .
C11 C -0.0295(5) 0.2328(5) 0.3708(4) 0.0497(10) Uani 1 1 d .
C12 C -0.1908(7) 0.2073(8) 0.3835(8) 0.095(2) Uani 1 1 d .
H12A H -0.1886 0.1387 0.4402 0.142 Uiso 1 1 calc R
H12B H -0.2659 0.1703 0.2973 0.142 Uiso 1 1 calc R
H12C H -0.2188 0.2970 0.4210 0.142 Uiso 1 1 calc R
C13 C 0.0828(7) 0.2755(6) 0.5139(5) 0.0679(14) Uani 1 1 d .
H13A H 0.0636 0.2072 0.5651 0.102 Uiso 1 1 calc R
H13B H 0.0670 0.3703 0.5522 0.102 Uiso 1 1 calc R
H13C H 0.1880 0.2758 0.5142 0.102 Uiso 1 1 calc R
C14 C 0.0017(7) 0.0890(5) 0.2998(6) 0.0706(14) Uani 1 1 d .
H14A H 0.1004 0.1011 0.2869 0.106 Uiso 1 1 calc R
H14B H -0.0789 0.0593 0.2152 0.106 Uiso 1 1 calc R
H14C H 0.0030 0.0167 0.3529 0.106 Uiso 1 1 calc R
C15 C 0.3683(5) 0.8677(5) 0.1750(4) 0.0509(10) Uani 1 1 d .
C16 C 0.3187(7) 0.9747(6) 0.0812(5) 0.0696(14) Uani 1 1 d .
H16A H 0.2386 1.0262 0.1012 0.104 Uiso 1 1 calc R
H16B H 0.2798 0.9230 -0.0090 0.104 Uiso 1 1 calc R
H16C H 0.4066 1.0422 0.0927 0.104 Uiso 1 1 calc R
C17 C 0.4337(6) 0.9619(5) 0.3160(5) 0.0617(12) Uani 1 1 d .
H17A H 0.5022 1.0425 0.3157 0.092 Uiso 1 1 calc R
H17B H 0.4901 0.9049 0.3773 0.092 Uiso 1 1 calc R
H17C H 0.3494 0.9968 0.3426 0.092 Uiso 1 1 calc R
C18 C 0.4960(6) 0.7885(6) 0.1363(5) 0.0662(13) Uani 1 1 d .
H18A H 0.4531 0.7355 0.0467 0.099 Uiso 1 1 calc R
H18B H 0.5340 0.7229 0.1953 0.099 Uiso 1 1 calc R
H18C H 0.5800 0.8580 0.1430 0.099 Uiso 1 1 calc R
S1 S 0.27975(14) 0.33666(15) 0.34036(16) 0.0715(5) Uani 1 1 d .
S2 S 0.46007(12) 0.43307(14) 0.29628(12) 0.0560(4) Uani 1 1 d .
S3 S 0.41764(12) 0.64389(13) 0.36325(11) 0.0533(3) Uani 1 1 d .
O1 O 0.4310(4) 0.4110(4) 0.1526(4) 0.0733(10) Uani 1 1 d .

loop_
_atom_site_aniso_label
_atom_site_aniso_U_11
_atom_site_aniso_U_22
_atom_site_aniso_U_33
_atom_site_aniso_U_23
_atom_site_aniso_U_13
_atom_site_aniso_U_12
C1 0.0301(19) 0.046(2) 0.037(2) 0.0108(16) 0.0108(15) 0.0078(15)
C2 0.037(2) 0.039(2) 0.042(2) 0.0096(16) 0.0150(17) 0.0058(15)
C3 0.0276(19) 0.056(3) 0.052(2) 0.0076(19) 0.0142(18) 0.0013(16)
C4 0.0287(19) 0.055(2) 0.045(2) 0.0092(18) 0.0077(16) 0.0102(16)
C5 0.036(2) 0.052(2) 0.040(2) 0.0137(18) 0.0050(17) 0.0130(17)
C6 0.047(2) 0.044(2) 0.047(2) 0.0148(18) 0.0131(19) 0.0082(17)
C7 0.038(2) 0.049(2) 0.0335(19) 0.0074(17) 0.0117(16) 0.0014(16)
C8 0.0310(19) 0.048(2) 0.0340(19) 0.0092(16) 0.0092(15) 0.0055(15)
C9 0.0309(19) 0.046(2) 0.0305(18) 0.0071(15) 0.0095(15) 0.0086(15)
C10 0.0298(19) 0.047(2) 0.036(2) 0.0069(16) 0.0064(15) 0.0079(15)
C11 0.046(2) 0.055(3) 0.055(3) 0.020(2) 0.021(2) 0.0059(19)
C12 0.064(4) 0.123(6) 0.130(6) 0.078(5) 0.049(4) 0.016(3)
C13 0.082(4) 0.075(3) 0.049(3) 0.024(2) 0.020(3) 0.000(3)
C14 0.084(4) 0.054(3) 0.073(3) 0.018(3) 0.023(3) 0.010(3)
C15 0.048(2) 0.054(3) 0.051(2) 0.012(2) 0.018(2) -0.0036(19)
C16 0.071(3) 0.069(3) 0.069(3) 0.031(3) 0.018(3) -0.009(3)
C17 0.055(3) 0.061(3) 0.062(3) 0.004(2) 0.016(2) -0.007(2)
C18 0.058(3) 0.075(3) 0.072(3) 0.007(3) 0.035(3) -0.006(2)
S1 0.0392(6) 0.0833(9) 0.1109(11) 0.0610(8) 0.0272(7) 0.0256(6)
S2 0.0333(6) 0.0788(8) 0.0612(7) 0.0262(6) 0.0147(5) 0.0181(5)
S3 0.0332(6) 0.0750(8) 0.0468(6) 0.0183(5) 0.0040(4) 0.0036(5)
O1 0.068(2) 0.095(3) 0.063(2) 0.0176(19) 0.0270(18) 0.0253(19)

loop_
_atom_type_symbol
_atom_type_description
_atom_type_scat_dispersion_real
_atom_type_scat_dispersion_imag
_atom_type_scat_source
C C 0.0181 0.0091 'International Tables Vol C Tables 4.2.6.8 and 6.1.1.4'
H H 0.0000 0.0000 'International Tables Vol C Tables 4.2.6.8 and 6.1.1.4'
S S 0.3331 0.5567 'International Tables Vol C Tables 4.2.6.8 and 6.1.1.4'
O O 0.0492 0.0322 'International Tables Vol C Tables 4.2.6.8 and 6.1.1.4'

loop_
_geom_angle_atom_site_label_1
_geom_angle_atom_site_label_2
_geom_angle_atom_site_label_3
_geom_angle
C2 C1 C9 122.3(3)
C2 C1 S1 114.5(3)
C9 C1 S1 122.7(3)
C1 C2 C3 116.7(4)
C1 C2 C11 125.1(3)
C3 C2 C11 118.2(3)
C4 C3 C2 122.8(4)
C4 C3 H3 118.6
C2 C3 H3 118.6
C3 C4 C10 120.5(4)
C3 C4 H4 119.8
C10 C4 H4 119.8
C6 C5 C10 121.1(4)
C6 C5 H5 119.4
C10 C5 H5 119.4
C5 C6 C7 123.0(4)
C5 C6 H6 118.5
C7 C6 H6 118.5
C8 C7 C6 116.6(4)
C8 C7 C15 124.2(4)
C6 C7 C15 119.1(4)
C7 C8 C9 122.3(3)
C7 C8 S3 118.0(3)
C9 C8 S3 119.1(3)
C10 C9 C1 116.9(3)
C10 C9 C8 117.0(3)
C1 C9 C8 126.1(3)
C4 C10 C5 120.6(3)
C4 C10 C9 119.9(4)
C5 C10 C9 119.5(4)
C13 C11 C14 111.8(4)
C13 C11 C12 105.1(4)
C14 C11 C12 106.7(5)
C13 C11 C2 111.5(4)
C14 C11 C2 110.9(4)
C12 C11 C2 110.7(4)
C11 C12 H12A 109.5
C11 C12 H12B 109.5
H12A C12 H12B 109.5
C11 C12 H12C 109.5
H12A C12 H12C 109.5
H12B C12 H12C 109.5
C11 C13 H13A 109.5
C11 C13 H13B 109.5
H13A C13 H13B 109.5
C11 C13 H13C 109.5
H13A C13 H13C 109.5
H13B C13 H13C 109.5
C11 C14 H14A 109.5
C11 C14 H14B 109.5
H14A C14 H14B 109.5
C11 C14 H14C 109.5
H14A C14 H14C 109.5
H14B C14 H14C 109.5
C16 C15 C17 105.3(4)
C16 C15 C18 106.5(4)
C17 C15 C18 111.6(4)
C16 C15 C7 111.6(4)
C17 C15 C7 110.4(3)
C18 C15 C7 111.3(4)
C15 C16 H16A 109.5
C15 C16 H16B 109.5
H16A C16 H16B 109.5
C15 C16 H16C 109.5
H16A C16 H16C 109.5
H16B C16 H16C 109.5
C15 C17 H17A 109.5
C15 C17 H17B 109.5
H17A C17 H17B 109.5
C15 C17 H17C 109.5
H17A C17 H17C 109.5
H17B C17 H17C 109.5
C15 C18 H18A 109.5
C15 C18 H18B 109.5
H18A C18 H18B 109.5
C15 C18 H18C 109.5
H18A C18 H18C 109.5
H18B C18 H18C 109.5
C1 S1 S2 110.22(14)
O1 S2 S1 112.18(17)
O1 S2 S3 109.21(16)
S1 S2 S3 93.66(7)
C8 S3 S2 98.06(14)

loop_
_geom_bond_atom_site_label_1
_geom_bond_atom_site_label_2
_geom_bond_distance
C1 C2 1.395(5)
C1 C9 1.439(5)
C1 S1 1.782(4)
C2 C3 1.417(6)
C2 C11 1.557(6)
C3 C4 1.357(6)
C3 H3 0.9300
C4 C10 1.407(6)
C4 H4 0.9300
C5 C6 1.346(6)
C5 C10 1.410(6)
C5 H5 0.9300
C6 C7 1.409(6)
C6 H6 0.9300
C7 C8 1.405(5)
C7 C15 1.549(6)
C8 C9 1.442(5)
C8 S3 1.762(4)
C9 C10 1.423(5)
C11 C13 1.532(7)
C11 C14 1.533(7)
C11 C12 1.534(7)
C12 H12A 0.9600
C12 H12B 0.9600
C12 H12C 0.9600
C13 H13A 0.9600
C13 H13B 0.9600
C13 H13C 0.9600
C14 H14A 0.9600
C14 H14B 0.9600
C14 H14C 0.9600
C15 C16 1.531(7)
C15 C17 1.547(6)
C15 C18 1.548(7)
C16 H16A 0.9600
C16 H16B 0.9600
C16 H16C 0.9600
C17 H17A 0.9600
C17 H17B 0.9600
C17 H17C 0.9600
C18 H18A 0.9600
C18 H18B 0.9600
C18 H18C 0.9600
S1 S2 2.0645(17)
S2 O1 1.470(4)
S2 S3 2.1019(18)

loop_
_cod_related_entry_id
_cod_related_entry_database
_cod_related_entry_code
1 ChemSpider 30660240
